data_9014829
loop_
_publ_author_name
'Bente, K.'
'Kupcik, V.'

_publ_section_title
;
 Redetermination and refinement of the structure of
 tetrabismuth tetracopper enneasulphide Cu4Bi4S9
;
_journal_name_full 'Acta Crystallographica, Section C'
_journal_page_first 1985
_journal_page_last 1986
_journal_paper_doi 10.1107/S0108270184010337
_journal_volume 40
_journal_year 1984
_chemical_compound_source Synthetic
_chemical_formula_sum 'Bi3.92 Cu4 S9'
_space_group_IT_number 62
_symmetry_space_group_name_Hall '-P 2c 2ab'
_symmetry_space_group_name_H-M 'P b n m'
_cell_angle_alpha 90
_cell_angle_beta 90
_cell_angle_gamma 90
_cell_length_a 31.68
_cell_length_b 11.659
_cell_length_c 3.972
_cell_formula_units_Z 4
_cell_volume 1467.086
_database_code_amcsd 0018395
_exptl_crystal_density_diffrn 6.166
_cod_original_cell_volume 1467.087
_cod_original_formula_sum 'Cu4 Bi3.92 S9'
_cod_database_code 9014829
_amcsd_formula_title Cu4Bi4S9

loop_
_space_group_symop_operation_xyz
x,y,z
x,y,1/2-z
-x,-y,1/2+z
1/2+x,1/2-y,1/2+z
1/2-x,1/2+y,1/2-z
1/2-x,1/2+y,z
1/2+x,1/2-y,-z
-x,-y,-z

loop_
_atom_site_label
_atom_site_fract_x
_atom_site_fract_y
_atom_site_fract_z
_atom_site_occupancy
_atom_site_U_iso_or_equiv
Cul 0.13530 0.38330 0.75000 1.00000 0.01684
Cu2 0.19120 0.33600 0.25000 1.00000 0.02698
Cu3 0.30480 0.42450 0.25000 1.00000 0.03141
Cu4 0.48080 0.36340 0.25000 0.50000 0.04053
Cu5 0.48340 0.41360 0.25000 0.50000 0.01013
Bil 0.02780 0.36700 0.75000 0.98000 0.01545
Bi2 0.09030 0.09870 0.25000 0.98000 0.01786
Bi3 0.27860 0.13850 0.25000 0.98000 0.01520
Bi4 0.39080 0.23240 0.75000 0.98000 0.01381
S1 0.02060 0.13130 0.75000 1.00000 0.01140
S2 0.09870 0.32440 0.25000 1.00000 0.01140
S3 0.15420 0.09310 0.75000 1.00000 0.00887
S4 0.19220 0.24100 0.75000 1.00000 0.01013
S5 0.23570 0.48520 0.25000 1.00000 0.01013
S6 0.31500 0.31690 0.75000 1.00000 0.01013
S7 0.35700 0.07730 0.25000 1.00000 0.00760
S8 0.41130 0.38950 0.25000 1.00000 0.01013
S9 0.47000 0.12020 0.25000 1.00000 0.01140

loop_
_cod_related_entry_id
_cod_related_entry_database
_cod_related_entry_code
1 AMCSD 0018395
